data_2223449
loop_
_publ_author_name
'Kant, Rajni'
'Kohli, Sabeta'
'Sarmal, Lovely'
'Narayana, B.'
'Samshuddin, S.'

_publ_section_title
;
 4-(2-Chloroethyl)morpholinium picrate
;
_journal_coeditor_code JH2096
_journal_issue 10
_journal_name_full 'Acta Crystallographica Section E'
_journal_page_first o2435
_journal_paper_doi 10.1107/S1600536809035405
_journal_volume 65
_journal_year 2009
_chemical_formula_moiety 'C6 H13 Cl N O +, C6 H2 N3 O7 -'
_chemical_formula_sum 'C12 H15 Cl N4 O8'
_chemical_formula_weight 378.72
_chemical_name_systematic
;
4-(2-Chloroethyl)morpholinium picrate
;
_space_group_crystal_system triclinic
_space_group_IT_number 2
_space_group_name_Hall '-P 1'
_space_group_name_H-M_alt 'P -1'
_symmetry_space_group_name_Hall '-P 1'
_symmetry_space_group_name_H-M 'P -1'
_audit_creation_method 'WinGX routine CIF_UPDATE'
_cell_angle_alpha 93.954(5)
_cell_angle_beta 95.284(5)
_cell_angle_gamma 90.376(4)
_cell_formula_units_Z 2
_cell_length_a 8.2063(4)
_cell_length_b 9.3075(5)
_cell_length_c 10.2896(6)
_cell_measurement_reflns_used 3665
_cell_measurement_temperature 293(2)
_cell_measurement_theta_max 32.3
_cell_measurement_theta_min 3.3
_cell_volume 780.65(7)
_computing_cell_refinement 'CrysAlis Pro (Oxford Diffraction, 2007)'
_computing_data_collection 'CrysAlis Pro (Oxford Diffraction, 2007)'
_computing_data_reduction 'CrysAlis RED (Oxford Diffraction, 2007)'
_computing_molecular_graphics 'ORTEP-3 for Windows(Farrugia, 1997)'
_computing_publication_material 'WinGX (Farrugia, 1999)'
_computing_structure_refinement 'SHELXL97 (Sheldrick, 2008)'
_computing_structure_solution 'SHELXS86 (Sheldrick, 2008)'
_diffrn_ambient_temperature 293(2)
_diffrn_measured_fraction_theta_full 0.992
_diffrn_measured_fraction_theta_max 0.892
_diffrn_measurement_device 'X-ray diffractometer with CCD camera'
_diffrn_measurement_device_type 'Oxford Diffraction Xcalibur'
_diffrn_measurement_method \w-2\q
_diffrn_radiation_type MoK\a
_diffrn_radiation_wavelength 0.71073
_diffrn_reflns_av_R_equivalents 0.0158
_diffrn_reflns_limit_h_max 12
_diffrn_reflns_limit_h_min -12
_diffrn_reflns_limit_k_max 13
_diffrn_reflns_limit_k_min -8
_diffrn_reflns_limit_l_max 15
_diffrn_reflns_limit_l_min -14
_diffrn_reflns_number 8478
_diffrn_reflns_theta_full 25
_diffrn_reflns_theta_max 32.3
_diffrn_reflns_theta_min 3.3
_diffrn_standards_decay_% 0
_exptl_absorpt_coefficient_mu 0.298
_exptl_absorpt_correction_type none
_exptl_crystal_colour yellow
_exptl_crystal_density_diffrn 1.611
_exptl_crystal_density_method 'not measured'
_exptl_crystal_description rectangular
_exptl_crystal_F_000 392
_exptl_crystal_size_max 0.30
_exptl_crystal_size_mid 0.24
_exptl_crystal_size_min 0.18
_refine_diff_density_max 0.847
_refine_diff_density_min -0.605
_refine_ls_extinction_coef 0
_refine_ls_extinction_method none
_refine_ls_goodness_of_fit_ref 1.119
_refine_ls_hydrogen_treatment mixed
_refine_ls_matrix_type full
_refine_ls_number_constraints 0
_refine_ls_number_parameters 286
_refine_ls_number_reflns 4960
_refine_ls_number_restraints 0
_refine_ls_restrained_S_all 1.119
_refine_ls_R_factor_gt 0.0581
_refine_ls_shift/su_max 0.000
_refine_ls_structure_factor_coef Fsqd
_refine_ls_weighting_details 'calc w=1/[\s^2^(Fo^2^)+(0.0877P)^2^+0.2886P] where P=(Fo^2^+2Fc^2^)/3'
_refine_ls_weighting_scheme calc
_refine_ls_wR_factor_ref 0.1792
_reflns_number_gt 3665
_reflns_number_total 4960
_reflns_threshold_expression I>2\s(I)
_cod_data_source_file jh2096.cif
_cod_data_source_block I
_cod_database_code 2223449
_cod_database_fobs_code 2223449

loop_
_symmetry_equiv_pos_as_xyz
'x, y, z'
'-x, -y, -z'

loop_
_atom_site_type_symbol
_atom_site_label
_atom_site_fract_x
_atom_site_fract_y
_atom_site_fract_z
_atom_site_U_iso_or_equiv
_atom_site_adp_type
_atom_site_calc_flag
_atom_site_refinement_flags
_atom_site_occupancy
_atom_site_disorder_assembly
_atom_site_disorder_group
H H8B -0.178(3) -0.150(3) 0.786(2) 0.035(6) Uiso d . 1 . .
H H9B -0.286(3) 0.146(3) 0.883(3) 0.041(6) Uiso d . 1 . .
H H4 0.386(3) 0.587(2) 0.610(2) 0.033(6) Uiso d . 1 . .
H H9A -0.401(3) 0.024(3) 0.793(2) 0.036(6) Uiso d . 1 . .
H H10A -0.331(3) 0.311(3) 0.731(2) 0.039(6) Uiso d . 1 . .
H H2 0.299(3) 0.541(3) 0.972(3) 0.042(7) Uiso d . 1 . .
H H11A -0.135(3) -0.023(3) 0.548(2) 0.040(6) Uiso d . 1 . .
H H12A -0.241(3) 0.215(3) 0.532(3) 0.049(7) Uiso d . 1 . .
H H8A -0.102(3) -0.044(2) 0.887(3) 0.033(6) Uiso d . 1 . .
H H11B -0.300(3) -0.076(3) 0.597(2) 0.037(6) Uiso d . 1 . .
H H7B 0.087(4) -0.208(3) 0.791(3) 0.058(8) Uiso d . 1 . .
H H12B -0.355(4) 0.101(3) 0.435(3) 0.055(8) Uiso d . 1 . .
H H7A 0.069(3) -0.121(3) 0.678(3) 0.052(7) Uiso d . 1 . .
H H10B -0.504(4) 0.259(3) 0.757(3) 0.052(7) Uiso d . 1 . .
H H4' -0.106(3) 0.125(3) 0.743(2) 0.037(6) Uiso d . 1 . .
Cl Cl 0.22010(6) 0.00390(7) 0.83918(7) 0.0572(2) Uani d . 1 . .
N N4 -0.18045(17) 0.05189(15) 0.73274(15) 0.0277(3) Uani d . 1 . .
C C8 -0.1068(2) -0.0703(2) 0.8042(2) 0.0333(4) Uani d . 1 . .
C C9 -0.3282(2) 0.1067(2) 0.7962(2) 0.0343(4) Uani d . 1 . .
O O8 -0.4535(2) 0.1794(2) 0.58892(18) 0.0535(4) Uani d . 1 . .
C C11 -0.2318(2) 0.0085(2) 0.5915(2) 0.0365(4) Uani d . 1 . .
C C10 -0.4054(3) 0.2269(2) 0.7217(3) 0.0469(5) Uani d . 1 . .
C C7 0.0592(2) -0.1150(2) 0.7678(2) 0.0405(4) Uani d . 1 . .
C C12 -0.3138(3) 0.1338(3) 0.5261(2) 0.0465(5) Uani d . 1 . .
C C5 0.2198(2) 0.43814(18) 0.62764(19) 0.0308(3) Uani d . 1 . .
N N2 0.47503(19) 0.70058(17) 0.84556(19) 0.0374(4) Uani d . 1 . .
C C2 0.2800(2) 0.51646(19) 0.8933(2) 0.0325(4) Uani d . 1 . .
O O1 0.0317(2) 0.25764(19) 0.67334(16) 0.0543(5) Uani d . 1 . .
C C4 0.3325(2) 0.54510(18) 0.6696(2) 0.0318(4) Uani d . 1 . .
C C3 0.3613(2) 0.58362(18) 0.80201(19) 0.0310(4) Uani d . 1 . .
C C1 0.1667(2) 0.40844(18) 0.85050(19) 0.0311(4) Uani d . 1 . .
C C6 0.1275(2) 0.35914(19) 0.71437(19) 0.0330(4) Uani d . 1 . .
N N3 0.0845(2) 0.34768(17) 0.95407(18) 0.0384(4) Uani d . 1 . .
N N1 0.1924(2) 0.40692(18) 0.48624(17) 0.0389(4) Uani d . 1 . .
O O5 0.5335(2) 0.76658(17) 0.76105(19) 0.0541(4) Uani d . 1 . .
O O2 -0.0347(2) 0.2682(2) 0.92512(19) 0.0603(5) Uani d . 1 . .
O O4 0.5057(2) 0.73018(19) 0.96342(19) 0.0542(4) Uani d . 1 . .
O O3 0.1342(2) 0.3801(2) 1.06775(18) 0.0568(5) Uani d . 1 . .
O O7 0.0693(3) 0.3444(3) 0.4397(2) 0.0808(7) Uani d . 1 . .
O O6 0.2896(3) 0.4530(3) 0.4174(2) 0.0902(8) Uani d . 1 . .

loop_
_atom_site_aniso_label
_atom_site_aniso_U_11
_atom_site_aniso_U_22
_atom_site_aniso_U_33
_atom_site_aniso_U_12
_atom_site_aniso_U_13
_atom_site_aniso_U_23
Cl 0.0304(2) 0.0661(4) 0.0743(5) -0.0029(2) 0.0023(2) 0.0011(3)
N4 0.0240(6) 0.0286(6) 0.0314(7) -0.0047(5) 0.0033(5) 0.0069(5)
C8 0.0287(8) 0.0346(9) 0.0378(10) -0.0009(7) 0.0032(7) 0.0116(7)
C9 0.0269(8) 0.0356(9) 0.0411(10) -0.0010(6) 0.0065(7) 0.0041(7)
O8 0.0401(8) 0.0624(10) 0.0567(11) 0.0076(7) -0.0100(7) 0.0140(8)
C11 0.0333(9) 0.0426(10) 0.0330(9) -0.0036(7) 0.0009(7) 0.0027(7)
C10 0.0431(11) 0.0402(10) 0.0573(14) 0.0088(9) 0.0011(10) 0.0067(9)
C7 0.0340(9) 0.0425(10) 0.0449(12) 0.0056(8) 0.0033(8) 0.0012(9)
C12 0.0446(11) 0.0585(13) 0.0362(11) -0.0044(10) -0.0058(9) 0.0152(9)
C5 0.0287(7) 0.0271(7) 0.0367(9) -0.0030(6) 0.0012(6) 0.0057(6)
N2 0.0289(7) 0.0288(7) 0.0537(11) -0.0048(6) 0.0011(7) 0.0009(7)
C2 0.0306(8) 0.0285(8) 0.0382(10) -0.0009(6) 0.0009(7) 0.0042(7)
O1 0.0577(10) 0.0596(10) 0.0445(9) -0.0371(8) -0.0041(7) 0.0103(7)
C4 0.0265(7) 0.0258(7) 0.0442(10) -0.0024(6) 0.0056(7) 0.0089(7)
C3 0.0261(7) 0.0242(7) 0.0425(10) -0.0044(6) 0.0011(7) 0.0036(7)
C1 0.0293(8) 0.0284(7) 0.0366(9) -0.0038(6) 0.0041(7) 0.0083(7)
C6 0.0282(8) 0.0305(8) 0.0409(10) -0.0069(6) 0.0002(7) 0.0103(7)
N3 0.0397(8) 0.0313(7) 0.0467(10) -0.0014(6) 0.0122(7) 0.0101(7)
N1 0.0435(9) 0.0361(8) 0.0369(9) -0.0018(7) 0.0037(7) 0.0020(7)
O5 0.0504(9) 0.0417(8) 0.0711(12) -0.0223(7) 0.0093(8) 0.0074(8)
O2 0.0626(11) 0.0575(10) 0.0627(11) -0.0316(8) 0.0238(9) -0.0016(8)
O4 0.0494(9) 0.0505(9) 0.0590(11) -0.0126(7) -0.0051(8) -0.0080(8)
O3 0.0639(11) 0.0647(11) 0.0439(9) -0.0126(9) 0.0067(8) 0.0163(8)
O7 0.0923(16) 0.1001(17) 0.0461(11) -0.0532(14) -0.0013(10) -0.0075(10)
O6 0.0833(15) 0.142(2) 0.0462(11) -0.0453(16) 0.0161(10) 0.0066(13)

loop_
_atom_type_symbol
_atom_type_description
_atom_type_scat_dispersion_real
_atom_type_scat_dispersion_imag
_atom_type_scat_source
C C 0.003 0.002 'International Tables Vol C Tables 4.2.6.8 and 6.1.1.4'
H H 0 0 'International Tables Vol C Tables 4.2.6.8 and 6.1.1.4'
O O 0.011 0.006 'International Tables Vol C Tables 4.2.6.8 and 6.1.1.4'
N N 0.006 0.003 'International Tables Vol C Tables 4.2.6.8 and 6.1.1.4'
Cl Cl 0.148 0.159 'International Tables Vol C Tables 4.2.6.8 and 6.1.1.4'

loop_
_geom_angle_atom_site_label_1
_geom_angle_atom_site_label_2
_geom_angle_atom_site_label_3
_geom_angle_site_symmetry_1
_geom_angle_site_symmetry_3
_geom_angle
_geom_angle_publ_flag
C8 N4 C11 . . 112.20(15) ?
C8 N4 C9 . . 110.07(14) ?
C11 N4 C9 . . 108.38(14) ?
C8 N4 H4' . . 106.9(15) ?
C11 N4 H4' . . 113.0(15) ?
C9 N4 H4' . . 106.1(15) ?
N4 C8 C7 . . 115.12(16) ?
N4 C8 H8B . . 107.4(14) ?
C7 C8 H8B . . 108.0(14) ?
N4 C8 H8A . . 106.8(16) ?
C7 C8 H8A . . 110.2(15) ?
H8B C8 H8A . . 109(2) ?
N4 C9 C10 . . 110.06(17) ?
N4 C9 H9B . . 105.2(15) ?
C10 C9 H9B . . 108.9(15) ?
N4 C9 H9A . . 105.1(14) ?
C10 C9 H9A . . 111.6(14) ?
H9B C9 H9A . . 116(2) ?
C12 O8 C10 . . 109.70(17) ?
N4 C11 C12 . . 109.86(17) ?
N4 C11 H11A . . 109.0(14) ?
C12 C11 H11A . . 111.4(14) ?
N4 C11 H11B . . 102.7(14) ?
C12 C11 H11B . . 116.2(14) ?
H11A C11 H11B . . 107(2) ?
O8 C10 C9 . . 111.16(18) ?
O8 C10 H10A . . 113.2(15) ?
C9 C10 H10A . . 109.7(14) ?
O8 C10 H10B . . 105.5(17) ?
C9 C10 H10B . . 111.4(17) ?
H10A C10 H10B . . 106(2) ?
C8 C7 Cl . . 113.24(15) ?
C8 C7 H7B . . 113.2(19) ?
Cl C7 H7B . . 107.2(18) ?
C8 C7 H7A . . 114.0(18) ?
Cl C7 H7A . . 105.7(17) ?
H7B C7 H7A . . 103(3) ?
O8 C12 C11 . . 111.16(18) ?
O8 C12 H12A . . 106.5(17) ?
C11 C12 H12A . . 110.6(16) ?
O8 C12 H12B . . 106.1(17) ?
C11 C12 H12B . . 108.8(16) ?
H12A C12 H12B . . 113(2) ?
C4 C5 C6 . . 124.17(18) ?
C4 C5 N1 . . 116.02(16) ?
C6 C5 N1 . . 119.80(15) ?
O4 N2 O5 . . 123.60(17) ?
O4 N2 C3 . . 118.95(17) ?
O5 N2 C3 . . 117.44(18) ?
C3 C2 C1 . . 118.96(18) ?
C3 C2 H2 . . 120.0(18) ?
C1 C2 H2 . . 121.0(18) ?
C5 C4 C3 . . 119.30(16) ?
C5 C4 H4 . . 118.7(15) ?
C3 C4 H4 . . 122.0(15) ?
C2 C3 C4 . . 121.53(16) ?
C2 C3 N2 . . 119.26(17) ?
C4 C3 N2 . . 119.18(16) ?
C2 C1 C6 . . 124.15(16) ?
C2 C1 N3 . . 114.57(17) ?
C6 C1 N3 . . 121.27(15) ?
O1 C6 C1 . . 125.59(17) ?
O1 C6 C5 . . 122.46(18) ?
C1 C6 C5 . . 111.90(15) ?
O3 N3 O2 . . 121.69(18) ?
O3 N3 C1 . . 118.95(17) ?
O2 N3 C1 . . 119.35(18) ?
O7 N1 O6 . . 121.2(2) ?
O7 N1 C5 . . 119.83(18) ?
O6 N1 C5 . . 118.78(18) ?

loop_
_geom_bond_atom_site_label_1
_geom_bond_atom_site_label_2
_geom_bond_site_symmetry_2
_geom_bond_distance
_geom_bond_publ_flag
Cl C7 . 1.788(2) ?
N4 C8 . 1.497(2) ?
N4 C11 . 1.503(2) ?
N4 C9 . 1.504(2) ?
N4 H4' . 0.91(2) ?
C8 C7 . 1.500(3) ?
C8 H8B . 0.94(2) ?
C8 H8A . 0.87(3) ?
C9 C10 . 1.510(3) ?
C9 H9B . 0.98(3) ?
C9 H9A . 0.97(2) ?
O8 C12 . 1.420(3) ?
O8 C10 . 1.426(3) ?
C11 C12 . 1.517(3) ?
C11 H11A . 0.98(3) ?
C11 H11B . 0.97(2) ?
C10 H10A . 0.98(3) ?
C10 H10B . 0.96(3) ?
C7 H7B . 0.93(3) ?
C7 H7A . 0.94(3) ?
C12 H12A . 0.96(3) ?
C12 H12B . 0.99(3) ?
C5 C4 . 1.374(2) ?
C5 C6 . 1.455(2) ?
C5 N1 . 1.460(3) ?
N2 O4 . 1.228(3) ?
N2 O5 . 1.229(2) ?
N2 C3 . 1.449(2) ?
C2 C3 . 1.382(3) ?
C2 C1 . 1.386(2) ?
C2 H2 . 0.83(3) ?
O1 C6 . 1.250(2) ?
C4 C3 . 1.383(3) ?
C4 H4 . 0.89(2) ?
C1 C6 . 1.450(3) ?
C1 N3 . 1.456(2) ?
N3 O3 . 1.220(2) ?
N3 O2 . 1.225(2) ?
N1 O7 . 1.206(3) ?
N1 O6 . 1.210(3) ?

loop_
_geom_hbond_atom_site_label_D
_geom_hbond_atom_site_label_H
_geom_hbond_atom_site_label_A
_geom_hbond_site_symmetry_A
_geom_hbond_distance_DH
_geom_hbond_distance_HA
_geom_hbond_distance_DA
_geom_hbond_angle_DHA
N4 H4' O1 . 0.91(3) 1.89(3) 2.718(2) 151.2(19)
N4 H4' O2 . 0.91(3) 2.25(2) 2.896(2) 127.6(17)
C2 H2 O3 . 0.83(3) 2.34(3) 2.637(3) 102(2)
C2 H2 O4 . 0.83(2) 2.45(2) 2.723(3) 101(2)
C4 H4 O6 . 0.90(3) 2.34(3) 2.667(3) 101.7(15)
C7 H7A O7 2_556 0.93(3) 2.54(3) 3.026(3) 113(2)
C8 H8B O5 1_445 0.94(3) 2.47(2) 3.290(2) 146(2)
C9 H9A O5 1_445 0.97(3) 2.45(3) 3.341(2) 154(2)
C9 H9B O2 . 0.97(3) 2.34(3) 2.985(3) 123(2)
C12 H12A O1 . 0.96(3) 2.57(2) 3.254(3) 129(2)
